data_8106576
loop_
_publ_author_name
'Brito, Iv\'an'
'Kesternich, Victor'
'P\'erez-Fehrmann, Marcia'
'Bugue\~no, Andrea'
'Araneda, Catherine'
'C\'ardenas, Alejandro'

_publ_section_title
;
 Crystal structure of ethyl
 1-(4-chlorophenyl)-5-methyl-1H-1,2,3-triazole-4 carboxylate, C12H12ClN3O2
;
_journal_issue 3
_journal_name_full 'Zeitschrift f\"ur Kristallographie - New Crystal Structures'
_journal_page_first 479
_journal_page_last 480
_journal_paper_doi 10.1515/ncrs-2016-0328
_journal_volume 232
_journal_year 2017
_chemical_formula_sum 'C12 H12 Cl N3 O2'
_chemical_formula_weight 265.70
_space_group_crystal_system monoclinic
_space_group_IT_number 14
_space_group_name_Hall '-P 2ybc'
_space_group_name_H-M_alt 'P 1 21/c 1'
_atom_sites_solution_hydrogens geom
_cell_angle_alpha 90
_cell_angle_beta 102.468(2)
_cell_angle_gamma 90
_cell_formula_units_Z 4
_cell_length_a 13.5673(5)
_cell_length_b 7.7549(3)
_cell_length_c 12.4911(5)
_cell_measurement_reflns_used 12145
_cell_measurement_temperature 298(2)
_cell_measurement_theta_max 58.996
_cell_measurement_theta_min 6.614
_cell_volume 1283.23(9)
_computing_cell_refinement 'APEX2 (Bruker, 2007) [8]'
_computing_data_collection 'APEX2 (Bruker, 2007) [8]'
_computing_data_reduction 'APEX2 (Bruker, 2007) [8]'
_computing_molecular_graphics 'PLATON (Spek, 2009) [10]'
_computing_publication_material 'PLATON (Spek, 2009) [10]'
_computing_structure_refinement 'SHELXL97 (Sheldrick, 2015) [9]'
_computing_structure_solution 'ShelXS97 (Sheldrick, 2015) [9]'
_diffrn_ambient_temperature 298(2)
_diffrn_measured_fraction_theta_full 0.790
_diffrn_measured_fraction_theta_max 0.995
_diffrn_measurement_device_type 'Bruker AXS D8-Venture,Triumph-I\mS-Cu'
_diffrn_measurement_method '\f and \w'
_diffrn_radiation_type CuK\a
_diffrn_radiation_wavelength 1.54178
_diffrn_reflns_av_R_equivalents 0.0562
_diffrn_reflns_av_unetI/netI 0.0326
_diffrn_reflns_Laue_measured_fraction_full 0.790
_diffrn_reflns_Laue_measured_fraction_max 0.995
_diffrn_reflns_limit_h_max 15
_diffrn_reflns_limit_h_min -15
_diffrn_reflns_limit_k_max 8
_diffrn_reflns_limit_k_min -7
_diffrn_reflns_limit_l_max 13
_diffrn_reflns_limit_l_min -11
_diffrn_reflns_number 12946
_diffrn_reflns_point_group_measured_fraction_full 0.790
_diffrn_reflns_point_group_measured_fraction_max 0.995
_diffrn_reflns_theta_full 67.679
_diffrn_reflns_theta_max 58.996
_diffrn_reflns_theta_min 6.614
_exptl_absorpt_coefficient_mu 2.635
_exptl_absorpt_correction_type none
_exptl_crystal_colour colourless
_exptl_crystal_density_diffrn 1.375
_exptl_crystal_description Parallelepiped
_exptl_crystal_F_000 552
_exptl_crystal_size_max 0.180
_exptl_crystal_size_mid 0.103
_exptl_crystal_size_min 0.077
_refine_diff_density_max 0.205
_refine_diff_density_min -0.201
_refine_diff_density_rms 0.034
_refine_ls_extinction_coef 0.0119(15)
_refine_ls_extinction_expression Fc^*^=kFc[1+0.001xFc^2^\l^3^/sin(2\q)]^-1/4^
_refine_ls_extinction_method SHELXL
_refine_ls_goodness_of_fit_ref 1.042
_refine_ls_hydrogen_treatment constr
_refine_ls_matrix_type full
_refine_ls_number_parameters 166
_refine_ls_number_reflns 1835
_refine_ls_number_restraints 0
_refine_ls_restrained_S_all 1.042
_refine_ls_R_factor_all 0.0594
_refine_ls_R_factor_gt 0.0467
_refine_ls_shift/su_max 0.000
_refine_ls_shift/su_mean 0.000
_refine_ls_structure_factor_coef Fsqd
_refine_ls_weighting_details 'w=1/[\s^2^(Fo^2^)+(0.0504P)^2^+0.6758P] where P=(Fo^2^+2Fc^2^)/3'
_refine_ls_weighting_scheme calc
_refine_ls_wR_factor_gt 0.1138
_refine_ls_wR_factor_ref 0.1227
_reflns_Friedel_coverage 0.000
_reflns_Friedel_fraction_full .
_reflns_Friedel_fraction_max .
_reflns_number_gt 1498
_reflns_number_total 1835
_reflns_threshold_expression 'I > 2\s(I)'
_cod_data_source_file suppl_ncrs-2016-0328_suppl.cif
_cod_data_source_block shelx
_cod_original_sg_symbol_H-M 'P 21/c'
_cod_database_code 8106576
_shelx_space_group_comment
;
The symmetry employed for this shelxl refinement is uniquely defined
by the following loop, which should always be used as a source of
symmetry information in preference to the above space-group names.
They are only intended as comments.
;
_shelxl_version_number 2013-4
_publcif_info_exptl_table_max_cols 4
_publcif_info_exptl_table_use_headnotes n

loop_
_space_group_symop_operation_xyz
'x, y, z'
'-x, y+1/2, -z+1/2'
'-x, -y, -z'
'x, -y-1/2, z-1/2'

loop_
_atom_site_label
_atom_site_type_symbol
_atom_site_fract_x
_atom_site_fract_y
_atom_site_fract_z
_atom_site_U_iso_or_equiv
_atom_site_adp_type
_atom_site_occupancy
_atom_site_site_symmetry_order
_atom_site_calc_flag
_atom_site_refinement_flags_posn
_atom_site_refinement_flags_adp
_atom_site_refinement_flags_occupancy
_atom_site_disorder_assembly
_atom_site_disorder_group
Cl1 Cl 0.15384(6) 0.38969(14) -0.01408(8) 0.1067(4) Uani 1 1 d . . . . .
N1 N 0.53730(14) 0.3725(2) 0.31511(14) 0.0476(5) Uani 1 1 d . . . . .
N2 N 0.53072(16) 0.3264(3) 0.41950(15) 0.0584(6) Uani 1 1 d . . . . .
N3 N 0.62191(16) 0.3290(3) 0.47923(16) 0.0586(6) Uani 1 1 d . . . . .
O1 O 0.82490(14) 0.3722(3) 0.56269(16) 0.0861(7) Uani 1 1 d . . . . .
O2 O 0.85300(15) 0.4195(4) 0.39692(18) 0.1050(9) Uani 1 1 d . . . . .
C1 C 0.2672(2) 0.3879(4) 0.0817(2) 0.0641(7) Uani 1 1 d . . . . .
C2 C 0.3509(2) 0.3161(3) 0.0543(2) 0.0597(7) Uani 1 1 d . . . . .
H2 H 0.3469 0.2703 -0.0153 0.072 Uiso 1 1 calc R U . . .
C3 C 0.44105(19) 0.3122(3) 0.13057(19) 0.0523(6) Uani 1 1 d . . . . .
H3 H 0.4981 0.2632 0.1130 0.063 Uiso 1 1 calc R U . . .
C4 C 0.44588(18) 0.3818(3) 0.23331(18) 0.0474(6) Uani 1 1 d . . . . .
C5 C 0.36158(19) 0.4554(3) 0.2603(2) 0.0577(7) Uani 1 1 d . . . . .
H5 H 0.3656 0.5028 0.3295 0.069 Uiso 1 1 calc R U . . .
C6 C 0.2721(2) 0.4577(4) 0.1843(2) 0.0678(8) Uani 1 1 d . . . . .
H6 H 0.2149 0.5061 0.2018 0.081 Uiso 1 1 calc R U . . .
C7 C 0.68700(18) 0.3756(3) 0.41528(19) 0.0506(6) Uani 1 1 d . . . . .
C8 C 0.63409(18) 0.4042(3) 0.31011(19) 0.0470(6) Uani 1 1 d . . . . .
C9 C 0.6665(2) 0.4649(4) 0.2102(2) 0.0649(8) Uani 1 1 d . . . . .
H9B H 0.6841 0.3675 0.1708 0.097 Uiso 1 1 calc R U . . .
H9A H 0.7240 0.5392 0.2311 0.097 Uiso 1 1 calc R U . . .
H9C H 0.6122 0.5272 0.1643 0.097 Uiso 1 1 calc R U . . .
C10 C 0.7955(2) 0.3913(4) 0.4558(2) 0.0658(8) Uani 1 1 d . . . . .
C11 C 0.9336(3) 0.3817(7) 0.6062(3) 0.1351(19) Uani 1 1 d . . . . .
H11A H 0.9683 0.3255 0.5555 0.162 Uiso 1 1 calc R U . . .
H11B H 0.9542 0.5017 0.6118 0.162 Uiso 1 1 calc R U . . .
C12 C 0.9620(3) 0.3057(8) 0.7070(4) 0.1393(18) Uani 1 1 d . . . . .
H12C H 0.9325 0.1929 0.7048 0.209 Uiso 1 1 calc R U . . .
H12B H 0.9392 0.3748 0.7607 0.209 Uiso 1 1 calc R U . . .
H12A H 1.0342 0.2962 0.7262 0.209 Uiso 1 1 calc R U . . .

loop_
_atom_site_aniso_label
_atom_site_aniso_U_11
_atom_site_aniso_U_22
_atom_site_aniso_U_33
_atom_site_aniso_U_23
_atom_site_aniso_U_13
_atom_site_aniso_U_12
Cl1 0.0758(6) 0.1402(9) 0.0924(7) 0.0174(6) -0.0073(4) -0.0003(5)
N1 0.0587(12) 0.0483(12) 0.0403(11) -0.0008(8) 0.0209(9) -0.0026(9)
N2 0.0616(14) 0.0757(15) 0.0425(12) 0.0080(10) 0.0217(10) -0.0037(11)
N3 0.0617(13) 0.0710(14) 0.0460(12) 0.0031(10) 0.0180(10) -0.0044(11)
O1 0.0617(12) 0.1270(19) 0.0670(13) 0.0138(12) 0.0080(10) -0.0185(11)
O2 0.0672(13) 0.177(3) 0.0765(14) -0.0036(15) 0.0273(12) -0.0255(14)
C1 0.0627(17) 0.0659(17) 0.0628(17) 0.0132(14) 0.0118(14) -0.0031(14)
C2 0.0783(18) 0.0583(16) 0.0441(14) 0.0042(12) 0.0165(13) -0.0033(14)
C3 0.0656(16) 0.0487(14) 0.0470(14) 0.0022(11) 0.0217(12) 0.0015(12)
C4 0.0598(14) 0.0422(13) 0.0445(13) 0.0026(10) 0.0210(11) -0.0017(11)
C5 0.0647(16) 0.0582(16) 0.0560(15) -0.0032(12) 0.0260(13) 0.0016(13)
C6 0.0629(17) 0.0707(18) 0.0761(19) 0.0067(15) 0.0288(15) 0.0084(14)
C7 0.0570(14) 0.0505(14) 0.0490(14) -0.0041(11) 0.0216(12) -0.0048(11)
C8 0.0582(14) 0.0418(13) 0.0472(13) -0.0046(10) 0.0248(11) -0.0048(11)
C9 0.0734(17) 0.0733(18) 0.0554(16) 0.0031(13) 0.0305(13) -0.0134(14)
C10 0.0655(17) 0.0766(19) 0.0586(17) -0.0049(14) 0.0209(14) -0.0111(14)
C11 0.068(2) 0.229(5) 0.096(3) 0.036(3) -0.008(2) -0.045(3)
C12 0.076(2) 0.190(5) 0.138(4) 0.046(4) -0.005(2) 0.001(3)

loop_
_atom_type_symbol
_atom_type_description
_atom_type_scat_dispersion_real
_atom_type_scat_dispersion_imag
_atom_type_scat_source
C C 0.0181 0.0091 'International Tables Vol C Tables 4.2.6.8 and 6.1.1.4'
H H 0.0000 0.0000 'International Tables Vol C Tables 4.2.6.8 and 6.1.1.4'
Cl Cl 0.3639 0.7018 'International Tables Vol C Tables 4.2.6.8 and 6.1.1.4'
N N 0.0311 0.0180 'International Tables Vol C Tables 4.2.6.8 and 6.1.1.4'
O O 0.0492 0.0322 'International Tables Vol C Tables 4.2.6.8 and 6.1.1.4'

loop_
_geom_angle_atom_site_label_1
_geom_angle_atom_site_label_2
_geom_angle_atom_site_label_3
_geom_angle
_geom_angle_site_symmetry_1
_geom_angle_site_symmetry_3
C8 N1 N2 110.76(19) . .
C8 N1 C4 131.33(19) . .
N2 N1 C4 117.90(18) . .
N3 N2 N1 106.98(18) . .
N2 N3 C7 108.96(19) . .
C10 O1 C11 115.6(2) . .
C2 C1 C6 120.9(3) . .
C2 C1 Cl1 119.3(2) . .
C6 C1 Cl1 119.7(2) . .
C1 C2 C3 119.7(2) . .
C1 C2 H2 120.2 . .
C3 C2 H2 120.2 . .
C2 C3 C4 119.4(2) . .
C2 C3 H3 120.3 . .
C4 C3 H3 120.3 . .
C3 C4 C5 120.8(2) . .
C3 C4 N1 120.3(2) . .
C5 C4 N1 118.8(2) . .
C6 C5 C4 119.4(2) . .
C6 C5 H5 120.3 . .
C4 C5 H5 120.3 . .
C5 C6 C1 119.8(2) . .
C5 C6 H6 120.1 . .
C1 C6 H6 120.1 . .
N3 C7 C8 109.5(2) . .
N3 C7 C10 123.7(2) . .
C8 C7 C10 126.9(2) . .
N1 C8 C7 103.84(19) . .
N1 C8 C9 124.3(2) . .
C7 C8 C9 131.8(2) . .
C8 C9 H9B 109.5 . .
C8 C9 H9A 109.5 . .
H9B C9 H9A 109.5 . .
C8 C9 H9C 109.5 . .
H9B C9 H9C 109.5 . .
H9A C9 H9C 109.5 . .
O2 C10 O1 123.1(3) . .
O2 C10 C7 123.0(3) . .
O1 C10 C7 113.9(2) . .
C12 C11 O1 112.5(3) . .
C12 C11 H11A 109.1 . .
O1 C11 H11A 109.1 . .
C12 C11 H11B 109.1 . .
O1 C11 H11B 109.1 . .
H11A C11 H11B 107.8 . .
C11 C12 H12C 109.5 . .
C11 C12 H12B 109.5 . .
H12C C12 H12B 109.5 . .
C11 C12 H12A 109.5 . .
H12C C12 H12A 109.5 . .
H12B C12 H12A 109.5 . .

loop_
_geom_bond_atom_site_label_1
_geom_bond_atom_site_label_2
_geom_bond_distance
_geom_bond_site_symmetry_2
Cl1 C1 1.733(3) .
N1 C8 1.351(3) .
N1 N2 1.373(3) .
N1 C4 1.428(3) .
N2 N3 1.300(3) .
N3 C7 1.361(3) .
O1 C10 1.317(3) .
O1 C11 1.460(4) .
O2 C10 1.202(3) .
C1 C2 1.374(4) .
C1 C6 1.379(4) .
C2 C3 1.378(3) .
C2 H2 0.9300 .
C3 C4 1.381(3) .
C3 H3 0.9300 .
C4 C5 1.384(3) .
C5 C6 1.371(4) .
C5 H5 0.9300 .
C6 H6 0.9300 .
C7 C8 1.372(3) .
C7 C10 1.454(4) .
C8 C9 1.486(3) .
C9 H9B 0.9600 .
C9 H9A 0.9600 .
C9 H9C 0.9600 .
C11 C12 1.368(5) .
C11 H11A 0.9700 .
C11 H11B 0.9700 .
C12 H12C 0.9600 .
C12 H12B 0.9600 .
C12 H12A 0.9600 .

loop_
_publcif_info_datablock.id
_publcif_info_datablock.publ_exptl
_publcif_info_datablock.publ_geom
_publcif_info_datablock.structure
{62826485-f27f-4f6d-9640-fd0d8e9e066c} y y y

loop_
_publcif_info_exptl_table_extra_item
sin_theta_over_lambda_max

loop_
_publcif_info_tables.block_id
_publcif_info_tables.reference_item
{62826485-f27f-4f6d-9640-fd0d8e9e066c} '_publcif_info_datablock.publ_exptl'

loop_
_publcif_info_cif.paper_type
EE
